data_4133033
loop_
_publ_author_name
'Sahadevan, Suchithra Ashoka'
'Abherv\'e, Alexandre'
'Monni, Noemi'
'S\'aenz de Pipa\'on, Cristina'
'Gal\'an-Mascar\'os, Jos\'e Ram\'on'
'Waerenborgh, Jo\~ao C'
'Vieira, Bruno J. C.'
'Auban-Senzier, Pascale'
'Pillet, S\'ebastien'
'Bendeif, El-Eulmi'
'Alemany, Pere'
'Canadell, Enric'
'Mercuri, Maria Laura'
'Avarvari, Narcis'

_publ_section_title
;
 Conducting Anilate-Based Mixed-Valence Fe(II)Fe(III) Coordination
 Polymer: Small-Polaron Hopping Model for Oxalate-Type Fe(II)Fe(III) 2D
 Networks.
;
_journal_issue 39
_journal_name_full 'Journal of the American Chemical Society'
_journal_page_first 12611
_journal_page_last 12621
_journal_paper_doi 10.1021/jacs.8b08032
_journal_volume 140
_journal_year 2018
_chemical_formula_moiety 'C N6 H9, Fe2 C21 O12 N3 Cl3, H58 O29'
_chemical_formula_sum 'C22 H67 Cl3 Fe2 N9 O41'
_chemical_formula_weight 1331.90
_space_group_IT_number 143
_space_group_name_Hall 'P 3'
_space_group_name_H-M_alt 'P 3'
_symmetry_cell_setting trigonal
_symmetry_space_group_name_H-M 'P 3'
_atom_sites_solution_hydrogens geom
_atom_sites_solution_primary direct
_atom_sites_solution_secondary difmap
_audit_creation_method SHELXL-97
_cell_angle_alpha 90.00
_cell_angle_beta 90.00
_cell_angle_gamma 120.00
_cell_formula_units_Z 1
_cell_length_a 13.616(2)
_cell_length_b 13.616(2)
_cell_length_c 9.430(4)
_cell_measurement_reflns_used 607
_cell_measurement_temperature 150.01(10)
_cell_measurement_theta_max 68.2160
_cell_measurement_theta_min 3.7030
_cell_volume 1514.1(7)
_computing_cell_refinement 'CrysAlisPro 1.171.38.41r (Rigaku OD, 2015)'
_computing_data_collection 'CrysAlisPro 1.171.38.41r (Rigaku OD, 2015)'
_computing_data_reduction 'CrysAlisPro 1.171.38.41r (Rigaku OD, 2015)'
_computing_structure_refinement 'SHELXL-97 (Sheldrick, 2008)'
_computing_structure_solution 'SHELXS-97 (Sheldrick, 2008)'
_diffrn_ambient_temperature 150.01(10)
_diffrn_detector_area_resol_mean 5.1990
_diffrn_measured_fraction_theta_full 0.964
_diffrn_measured_fraction_theta_max 0.964
_diffrn_measurement_device_type 'SuperNova, Single source at offset, AtlasS2'
_diffrn_measurement_method '\w scans'
_diffrn_radiation_monochromator mirror
_diffrn_radiation_source 'micro-focus sealed X-ray tube'
_diffrn_radiation_type CuK\a
_diffrn_radiation_wavelength 1.54184
_diffrn_reflns_av_R_equivalents 0.0459
_diffrn_reflns_av_sigmaI/netI 0.0345
_diffrn_reflns_limit_h_max 13
_diffrn_reflns_limit_h_min -9
_diffrn_reflns_limit_k_max 13
_diffrn_reflns_limit_k_min -14
_diffrn_reflns_limit_l_max 8
_diffrn_reflns_limit_l_min -11
_diffrn_reflns_number 3465
_diffrn_reflns_theta_full 73.74
_diffrn_reflns_theta_max 73.74
_diffrn_reflns_theta_min 3.75
_exptl_absorpt_coefficient_mu 5.994
_exptl_absorpt_correction_T_max 1.00000
_exptl_absorpt_correction_T_min 0.49026
_exptl_absorpt_correction_type multi-scan
_exptl_absorpt_process_details
;
CrysAlisPro 1.171.38.41r (Rigaku Oxford Diffraction, 2015)
Empirical absorption correction using spherical harmonics,
 implemented in SCALE3 ABSPACK scaling algorithm.
;
_exptl_crystal_colour black
_exptl_crystal_density_diffrn 1.461
_exptl_crystal_density_method 'not measured'
_exptl_crystal_description hexagon
_exptl_crystal_F_000 693
_exptl_crystal_size_max 0.20
_exptl_crystal_size_mid 0.20
_exptl_crystal_size_min 0.08
_platon_squeeze_details
;
The unit cell contains disordered solvent molecules which were not modelled but the corresponding scattering contribution were taken into account using SQUEEZE/PLATON procedure. The unit cell contains a void of 885 A3 containing about 293 electrons which corresponds to approximately 29 water molecules per formula unit. The solvent composition was included in the calculation of the empirical formula, formula weight, density, linear absorption coefficient and F(000).
;
_refine_diff_density_max 0.115
_refine_diff_density_min -0.181
_refine_diff_density_rms 0.025
_refine_ls_abs_structure_details 'Flack H D (1983), Acta Cryst. A39, 876-881'
_refine_ls_abs_structure_Flack 0.00
_refine_ls_extinction_method none
_refine_ls_goodness_of_fit_ref 0.870
_refine_ls_hydrogen_treatment constr
_refine_ls_matrix_type full
_refine_ls_number_parameters 139
_refine_ls_number_reflns 2610
_refine_ls_number_restraints 4
_refine_ls_restrained_S_all 0.891
_refine_ls_R_factor_all 0.0630
_refine_ls_R_factor_gt 0.0396
_refine_ls_shift/su_max 0.000
_refine_ls_shift/su_mean 0.000
_refine_ls_structure_factor_coef Fsqd
_refine_ls_weighting_details 'calc w=1/[\s^2^(Fo^2^)+(0.0630P)^2^+0.0000P] where P=(Fo^2^+2Fc^2^)/3'
_refine_ls_weighting_scheme calc
_refine_ls_wR_factor_gt 0.1135
_refine_ls_wR_factor_ref 0.1258
_reflns_number_gt 1360
_reflns_number_total 2610
_reflns_threshold_expression >2sigma(I)
_cod_data_source_file ja8b08032_si_002.cif
_cod_data_source_block 1
_cod_original_cell_volume 1514.1(8)
_cod_original_sg_symbol_H-M P3
_cod_database_code 4133033
_oxdiff_exptl_absorpt_empirical_full_min 0.716
_oxdiff_exptl_absorpt_empirical_full_max 1.501
_oxdiff_exptl_absorpt_empirical_details
;
Empirical correction (ABSPACK) includes:
- Absorption correction using spherical harmonics
- Frame scaling
;

loop_
_symmetry_equiv_pos_as_xyz
'x, y, z'
'-y, x-y, z'
'-x+y, -x, z'

loop_
_atom_site_label
_atom_site_type_symbol
_atom_site_fract_x
_atom_site_fract_y
_atom_site_fract_z
_atom_site_U_iso_or_equiv
_atom_site_adp_type
_atom_site_occupancy
_atom_site_symmetry_multiplicity
_atom_site_calc_flag
_atom_site_refinement_flags
C1 C 0.1069(6) 0.5220(6) 0.6311(9) 0.087(2) Uani 1 1 d .
C2 C 0.1042(6) 0.5822(7) 0.4998(9) 0.090(2) Uani 1 1 d .
C3 C 0.0034(7) 0.5661(6) 0.4429(10) 0.100(2) Uani 1 1 d .
C4 C -0.0991(6) 0.4818(7) 0.5045(11) 0.103(3) Uani 1 1 d .
C5 C -0.0999(5) 0.4192(6) 0.6326(10) 0.106(3) Uani 1 1 d .
C6 C 0.0029(6) 0.4438(7) 0.6905(10) 0.101(3) Uani 1 1 d .
N1 N -0.0008(7) 0.3275(8) 0.9040(15) 0.234(5) Uani 1 1 d D
C7 C 0.0004(4) 0.3782(5) 0.8350(9) 0.094(2) Uani 1 1 d D
O1 O 0.2009(4) 0.5484(5) 0.6689(6) 0.1028(18) Uani 1 1 d .
O2 O 0.2008(5) 0.6569(4) 0.4381(7) 0.122(2) Uani 1 1 d .
O3 O -0.2005(4) 0.4528(5) 0.4375(8) 0.126(2) Uani 1 1 d .
O4 O -0.1993(4) 0.3516(4) 0.6723(6) 0.1041(18) Uani 1 1 d .
Cl1 Cl 0.0002(3) 0.6330(3) 0.2856(6) 0.210(2) Uani 1 1 d .
Fe1 Fe 0.3333 0.6667 0.5598(3) 0.1184(10) Uani 1 3 d S
Fe2 Fe -0.3333 0.3333 0.5594(2) 0.1106(9) Uani 1 3 d S
C8 C 0.3333 0.6667 0.054(3) 0.248(10) Uiso 1 3 d SD
N2 N 0.2157(13) 0.615(2) 0.066(3) 0.518(16) Uiso 1 1 d D
H2 H 0.1817 0.5429 0.0818 0.622 Uiso 1 1 calc R
N3 N 0.1361(19) 0.666(2) 0.054(5) 0.73(4) Uani 1 1 d D
H3A H 0.1643 0.7371 0.0379 0.875 Uiso 1 1 calc R
H3B H 0.0641 0.6228 0.0635 0.875 Uiso 1 1 calc R

loop_
_atom_site_aniso_label
_atom_site_aniso_U_11
_atom_site_aniso_U_22
_atom_site_aniso_U_33
_atom_site_aniso_U_23
_atom_site_aniso_U_13
_atom_site_aniso_U_12
C1 0.092(5) 0.065(4) 0.107(5) 0.007(3) 0.002(4) 0.042(4)
C2 0.092(5) 0.089(5) 0.100(5) -0.010(4) -0.020(4) 0.055(4)
C3 0.085(5) 0.067(4) 0.135(6) 0.026(4) 0.016(4) 0.027(3)
C4 0.060(4) 0.078(5) 0.175(8) 0.001(5) -0.006(4) 0.039(4)
C5 0.066(4) 0.055(3) 0.193(8) 0.023(4) 0.020(5) 0.026(3)
C6 0.065(4) 0.084(4) 0.158(7) -0.003(4) -0.028(4) 0.041(3)
N1 0.113(5) 0.211(11) 0.341(17) -0.011(10) -0.004(8) 0.053(7)
C7 0.035(2) 0.086(3) 0.147(6) 0.072(4) -0.007(3) 0.021(2)
O1 0.074(3) 0.086(3) 0.157(5) 0.018(3) -0.026(3) 0.046(3)
O2 0.073(3) 0.079(3) 0.213(6) 0.021(4) 0.024(4) 0.038(3)
O3 0.064(3) 0.082(4) 0.219(7) -0.008(4) -0.013(4) 0.028(3)
O4 0.071(3) 0.079(3) 0.160(5) 0.042(3) 0.016(3) 0.036(3)
Cl1 0.122(2) 0.178(3) 0.313(5) 0.081(3) 0.004(3) 0.061(2)
Fe1 0.0687(9) 0.0687(9) 0.218(3) 0.000 0.000 0.0343(4)
Fe2 0.0725(10) 0.0725(10) 0.187(3) 0.000 0.000 0.0363(5)
N3 0.51(4) 0.60(4) 1.22(10) 0.43(5) 0.13(5) 0.39(3)

loop_
_atom_type_symbol
_atom_type_description
_atom_type_scat_dispersion_real
_atom_type_scat_dispersion_imag
_atom_type_scat_source
C C 0.0181 0.0091 'International Tables Vol C Tables 4.2.6.8 and 6.1.1.4'
H H 0.0000 0.0000 'International Tables Vol C Tables 4.2.6.8 and 6.1.1.4'
N N 0.0311 0.0180 'International Tables Vol C Tables 4.2.6.8 and 6.1.1.4'
O O 0.0492 0.0322 'International Tables Vol C Tables 4.2.6.8 and 6.1.1.4'
Cl Cl 0.3639 0.7018 'International Tables Vol C Tables 4.2.6.8 and 6.1.1.4'
Fe Fe -1.1336 3.1974 'International Tables Vol C Tables 4.2.6.8 and 6.1.1.4'

loop_
_geom_angle_atom_site_label_1
_geom_angle_atom_site_label_2
_geom_angle_atom_site_label_3
_geom_angle
_geom_angle_site_symmetry_1
_geom_angle_site_symmetry_3
O1 C1 C6 129.4(8) . .
O1 C1 C2 113.4(7) . .
C6 C1 C2 117.3(7) . .
O2 C2 C3 118.3(7) . .
O2 C2 C1 119.8(6) . .
C3 C2 C1 121.8(7) . .
C2 C3 C4 117.8(7) . .
C2 C3 Cl1 121.7(6) . .
C4 C3 Cl1 119.9(7) . .
O3 C4 C3 118.9(9) . .
O3 C4 C5 119.4(7) . .
C3 C4 C5 121.6(7) . .
O4 C5 C6 130.6(9) . .
O4 C5 C4 111.2(7) . .
C6 C5 C4 118.1(7) . .
C5 C6 C1 123.1(8) . .
C5 C6 C7 117.4(7) . .
C1 C6 C7 119.5(6) . .
N1 C7 C6 166.3(14) . .
C1 O1 Fe1 119.1(5) . .
C2 O2 Fe1 107.5(5) . .
C4 O3 Fe2 109.0(6) . .
C5 O4 Fe2 120.7(6) . .
O1 Fe1 O1 95.9(3) 3_565 .
O1 Fe1 O1 95.9(3) 3_565 2_665
O1 Fe1 O1 95.9(3) . 2_665
O1 Fe1 O2 171.71(19) 3_565 2_665
O1 Fe1 O2 91.8(2) . 2_665
O1 Fe1 O2 80.1(2) 2_665 2_665
O1 Fe1 O2 91.8(2) 3_565 .
O1 Fe1 O2 80.1(2) . .
O1 Fe1 O2 171.71(19) 2_665 .
O2 Fe1 O2 92.7(3) 2_665 .
O1 Fe1 O2 80.1(2) 3_565 3_565
O1 Fe1 O2 171.70(18) . 3_565
O1 Fe1 O2 91.8(2) 2_665 3_565
O2 Fe1 O2 92.7(3) 2_665 3_565
O2 Fe1 O2 92.7(3) . 3_565
O4 Fe2 O4 94.8(2) . 3_455
O4 Fe2 O4 94.8(2) . 2_565
O4 Fe2 O4 94.8(2) 3_455 2_565
O4 Fe2 O3 94.6(2) . 3_455
O4 Fe2 O3 79.4(2) 3_455 3_455
O4 Fe2 O3 169.38(19) 2_565 3_455
O4 Fe2 O3 169.38(19) . 2_565
O4 Fe2 O3 94.6(2) 3_455 2_565
O4 Fe2 O3 79.4(2) 2_565 2_565
O3 Fe2 O3 92.2(3) 3_455 2_565
O4 Fe2 O3 79.4(2) . .
O4 Fe2 O3 169.38(19) 3_455 .
O4 Fe2 O3 94.6(2) 2_565 .
O3 Fe2 O3 92.2(3) 3_455 .
O3 Fe2 O3 92.2(3) 2_565 .
N2 C8 N2 119.4(6) . 3_565
N2 C8 N2 119.4(6) . 2_665
N2 C8 N2 119.4(6) 3_565 2_665
C8 N2 N3 130(2) . .

loop_
_geom_bond_atom_site_label_1
_geom_bond_atom_site_label_2
_geom_bond_distance
_geom_bond_site_symmetry_2
C1 O1 1.198(8) .
C1 C6 1.394(10) .
C1 C2 1.495(11) .
C2 O2 1.328(9) .
C2 C3 1.386(11) .
C3 C4 1.414(10) .
C3 Cl1 1.752(9) .
C4 O3 1.384(9) .
C4 C5 1.475(13) .
C5 O4 1.254(7) .
C5 C6 1.379(10) .
C6 C7 1.620(10) .
N1 C7 0.944(12) .
O1 Fe1 2.000(6) .
O2 Fe1 2.086(6) .
O3 Fe2 2.073(7) .
O4 Fe2 2.018(6) .
Fe1 O1 2.000(6) 3_565
Fe1 O1 2.000(6) 2_665
Fe1 O2 2.086(6) 2_665
Fe1 O2 2.086(6) 3_565
Fe2 O4 2.018(6) 3_455
Fe2 O4 2.018(6) 2_565
Fe2 O3 2.073(7) 3_455
Fe2 O3 2.073(7) 2_565
C8 N2 1.394(15) .
C8 N2 1.394(15) 3_565
C8 N2 1.394(15) 2_665
N2 N3 1.558(17) .

loop_
_platon_squeeze_void_nr
_platon_squeeze_void_average_x
_platon_squeeze_void_average_y
_platon_squeeze_void_average_z
_platon_squeeze_void_volume
_platon_squeeze_void_count_electrons
_platon_squeeze_void_content
1 -0.002 0.000 -0.012 880 293 ' '
